data_4123880
loop_
_publ_author_name
'Klein, Johannes H.'
'Schmidt, David'
'Steiner, Ulrich E.'
'Lambert, Christoph'

_publ_section_title
;
 Complete Monitoring of Coherent and Incoherent Spin Flip Domains in the
 Recombination of Charge-Separated States of Donor-Iridium
 Complex-Acceptor Triads.
;
_journal_issue 34
_journal_name_full 'Journal of the American Chemical Society'
_journal_page_first 11011
_journal_page_last 11021
_journal_paper_doi 10.1021/jacs.5b04868
_journal_volume 137
_journal_year 2015
_chemical_formula_moiety 'C107 H91 Ir N10 O8, 1.5 (C6 H14)'
_chemical_formula_sum 'C116 H112 Ir N10 O8'
_chemical_formula_weight 1966.35
_space_group_crystal_system monoclinic
_space_group_IT_number 15
_space_group_name_Hall '-C 2yc'
_space_group_name_H-M_alt 'C 1 2/c 1'
_symmetry_space_group_name_Hall '-C 2yc'
_symmetry_space_group_name_H-M 'C 1 2/c 1'
_atom_sites_solution_hydrogens geom
_audit_creation_method SHELXL-2014/6
_cell_angle_alpha 90
_cell_angle_beta 100.806(2)
_cell_angle_gamma 90
_cell_formula_units_Z 8
_cell_length_a 28.3226(15)
_cell_length_b 33.5643(15)
_cell_length_c 21.4252(9)
_cell_measurement_reflns_used 9935
_cell_measurement_temperature 100(2)
_cell_measurement_theta_max 71.91
_cell_measurement_theta_min 2.73
_cell_volume 20006.2(16)
_computing_cell_refinement Bruker-SAINT-V8.30-C
_computing_data_collection Bruker-APEX2-2013/4-1
_computing_data_reduction Bruker-SAINT-V8.30-C
_computing_publication_material Bruker-SHELXTL
_computing_structure_refinement 'SHELXL-2014 (Sheldrick, 2014)'
_computing_structure_solution SHELXS
_diffrn_ambient_temperature 100(2)
_diffrn_measured_fraction_theta_full 0.988
_diffrn_measured_fraction_theta_max 0.973
_diffrn_measurement_device_type Bruker-Kappa-D8Quest_Photon100
_diffrn_measurement_method omega_and_phi_scan
_diffrn_radiation_type CuK\a
_diffrn_radiation_wavelength 1.54178
_diffrn_reflns_av_R_equivalents 0.1097
_diffrn_reflns_av_unetI/netI 0.1040
_diffrn_reflns_laue_measured_fraction_full 0.988
_diffrn_reflns_laue_measured_fraction_max 0.973
_diffrn_reflns_limit_h_max 34
_diffrn_reflns_limit_h_min -34
_diffrn_reflns_limit_k_max 36
_diffrn_reflns_limit_k_min -41
_diffrn_reflns_limit_l_max 26
_diffrn_reflns_limit_l_min -25
_diffrn_reflns_number 65092
_diffrn_reflns_point_group_measured_fraction_full 0.988
_diffrn_reflns_point_group_measured_fraction_max 0.973
_diffrn_reflns_theta_full 67.679
_diffrn_reflns_theta_max 72.588
_diffrn_reflns_theta_min 2.723
_diffrn_source Cu/K(alpha)_ImuS_Microsource
_exptl_absorpt_coefficient_mu 3.082
_exptl_absorpt_correction_T_max 0.7535
_exptl_absorpt_correction_T_min 0.5894
_exptl_absorpt_correction_type analytical
_exptl_absorpt_process_details 'Sadabs 2008/1 (Bruker 2008)'
_exptl_crystal_colour orange
_exptl_crystal_density_diffrn 1.306
_exptl_crystal_description needle
_exptl_crystal_F_000 8152
_exptl_crystal_size_max 0.140
_exptl_crystal_size_mid 0.034
_exptl_crystal_size_min 0.018
_refine_diff_density_max 1.974
_refine_diff_density_min -1.415
_refine_diff_density_rms 0.111
_refine_ls_extinction_method none
_refine_ls_goodness_of_fit_ref 1.017
_refine_ls_hydrogen_treatment constr
_refine_ls_matrix_type full
_refine_ls_number_parameters 1201
_refine_ls_number_reflns 19353
_refine_ls_number_restraints 36
_refine_ls_restrained_S_all 1.016
_refine_ls_R_factor_all 0.1136
_refine_ls_R_factor_gt 0.0615
_refine_ls_shift/su_max 0.002
_refine_ls_shift/su_mean 0.000
_refine_ls_structure_factor_coef Fsqd
_refine_ls_weighting_details 'w=1/[\s^2^(Fo^2^)+(0.0631P)^2^+31.4417P] where P=(Fo^2^+2Fc^2^)/3'
_refine_ls_weighting_scheme calc
_refine_ls_wR_factor_gt 0.1276
_refine_ls_wR_factor_ref 0.1495
_reflns_Friedel_coverage 0.000
_reflns_number_gt 12390
_reflns_number_total 19353
_reflns_threshold_expression 'I > 2\s(I)'
_cod_data_source_file ja5b04868_si_002.cif
_cod_data_source_block 242_T009
_cod_depositor_comments 'Adding full bibliography for 4123880.cif.'
_cod_database_code 4123880
_shelx_space_group_comment
;
The symmetry employed for this shelxl refinement is uniquely defined
by the following loop, which should always be used as a source of
symmetry information in preference to the above space-group names.
They are only intended as comments.
;
_shelxl_version_number 2014/6

loop_
_space_group_symop_operation_xyz
'x, y, z'
'-x, y, -z+1/2'
'x+1/2, y+1/2, z'
'-x+1/2, y+1/2, -z+1/2'
'-x, -y, -z'
'x, -y, z-1/2'
'-x+1/2, -y+1/2, -z'
'x+1/2, -y+1/2, z-1/2'

loop_
_atom_site_label
_atom_site_type_symbol
_atom_site_fract_x
_atom_site_fract_y
_atom_site_fract_z
_atom_site_U_iso_or_equiv
_atom_site_adp_type
_atom_site_occupancy
_atom_site_site_symmetry_order
_atom_site_calc_flag
_atom_site_refinement_flags_posn
_atom_site_refinement_flags_adp
_atom_site_refinement_flags_occupancy
_atom_site_disorder_assembly
_atom_site_disorder_group
Ir1 Ir 0.36606(2) 0.24662(2) 0.63698(2) 0.02623(8) Uani 1 1 d . . . . .
O1 O 0.52552(15) 0.49618(12) 0.6324(2) 0.0345(10) Uani 1 1 d . . . . .
O2 O 0.39302(15) 0.52764(13) 0.7161(2) 0.0391(11) Uani 1 1 d . . . . .
O3 O 0.57351(16) 0.69953(13) 0.6023(2) 0.0418(11) Uani 1 1 d . . . . .
O4 O 0.43910(17) 0.73182(13) 0.6792(2) 0.0428(11) Uani 1 1 d . . . . .
O5 O 0.04932(18) -0.12226(14) 0.4904(2) 0.0468(12) Uani 1 1 d . . . . .
O6 O 0.2952(2) 0.02896(16) 0.3201(3) 0.0604(15) Uani 1 1 d . . . . .
O7 O 0.66732(19) 0.06690(16) 0.9327(3) 0.0638(16) Uani 1 1 d . . . . .
O8 O 0.8104(3) 0.1549(3) 0.6013(4) 0.110(3) Uani 1 1 d . . . . .
N1 N 0.43254(16) 0.27797(14) 0.6515(2) 0.0274(11) Uani 1 1 d . . . . .
N2 N 0.33238(17) 0.30228(14) 0.6512(2) 0.0272(11) Uani 1 1 d . . . . .
N3 N 0.37867(17) 0.23101(14) 0.7293(2) 0.0292(11) Uani 1 1 d . . . . .
N4 N 0.40317(18) 0.19662(15) 0.7430(2) 0.0322(12) Uani 1 1 d . . . . .
N5 N 0.35328(16) 0.25023(15) 0.5406(2) 0.0289(10) Uani 1 1 d . . . . .
N6 N 0.31677(16) 0.22609(14) 0.5114(2) 0.0267(10) Uani 1 1 d . . . . .
N7 N 0.45782(17) 0.51146(14) 0.6715(2) 0.0303(11) Uani 1 1 d . . . . .
N8 N 0.50756(18) 0.71598(14) 0.6435(2) 0.0299(11) Uani 1 1 d . . . . .
N9 N 0.1793(2) 0.00456(17) 0.5008(3) 0.0446(14) Uani 1 1 d . . . . .
N10 N 0.6518(2) 0.0801(2) 0.6699(4) 0.0586(18) Uani 1 1 d . . . . .
C1 C 0.4765(2) 0.26207(18) 0.6592(3) 0.0327(14) Uani 1 1 d . . . . .
H1 H 0.4825 0.2348 0.6587 0.039 Uiso 1 1 calc R U . . .
C2 C 0.5128(2) 0.29164(19) 0.6683(3) 0.0369(15) Uani 1 1 d . . . . .
H2 H 0.5458 0.2875 0.6744 0.044 Uiso 1 1 calc R U . . .
C3 C 0.4898(2) 0.3274(2) 0.6663(3) 0.0337(14) Uani 1 1 d . . . . .
H3 H 0.5041 0.3524 0.6709 0.040 Uiso 1 1 calc R U . . .
C4 C 0.4389(2) 0.31908(17) 0.6557(3) 0.0263(13) Uani 1 1 d . . . . .
C5 C 0.4023(2) 0.34715(18) 0.6544(3) 0.0280(13) Uani 1 1 d . . . . .
C6 C 0.3531(2) 0.33987(17) 0.6525(3) 0.0275(13) Uani 1 1 d . . . . .
C7 C 0.3176(2) 0.36907(19) 0.6574(3) 0.0353(15) Uani 1 1 d . . . . .
H7 H 0.3214 0.3966 0.6573 0.042 Uiso 1 1 calc R U . . .
C8 C 0.2761(2) 0.34819(19) 0.6622(3) 0.0371(15) Uani 1 1 d . . . . .
H8 H 0.2467 0.3589 0.6672 0.045 Uiso 1 1 calc R U . . .
C9 C 0.2873(2) 0.30763(19) 0.6582(3) 0.0346(15) Uani 1 1 d . . . . .
H9 H 0.2657 0.2870 0.6602 0.042 Uiso 1 1 calc R U . . .
C10 C 0.4172(2) 0.38968(17) 0.6593(3) 0.0280(13) Uani 1 1 d . . . . .
C11 C 0.4222(2) 0.41119(18) 0.6055(3) 0.0293(13) Uani 1 1 d . . . . .
H11 H 0.4169 0.3986 0.5661 0.035 Uiso 1 1 calc R U . . .
C12 C 0.4350(2) 0.45099(18) 0.6094(3) 0.0317(14) Uani 1 1 d . . . . .
H12 H 0.4373 0.4652 0.5728 0.038 Uiso 1 1 calc R U . . .
C13 C 0.4444(2) 0.46945(18) 0.6680(3) 0.0334(14) Uani 1 1 d . . . . .
C14 C 0.4395(2) 0.44904(18) 0.7227(3) 0.0304(13) Uani 1 1 d . . . . .
H14 H 0.4453 0.4618 0.7620 0.036 Uiso 1 1 calc R U . . .
C15 C 0.4259(2) 0.40923(19) 0.7178(3) 0.0340(14) Uani 1 1 d . . . . .
H15 H 0.4225 0.3953 0.7542 0.041 Uiso 1 1 calc R U . . .
C16 C 0.4275(2) 0.53879(19) 0.6947(3) 0.0331(14) Uani 1 1 d . . . . .
C17 C 0.4395(2) 0.58171(17) 0.6904(3) 0.0276(13) Uani 1 1 d . . . . .
C18 C 0.4097(2) 0.61016(19) 0.7083(3) 0.0317(14) Uani 1 1 d . . . . .
H18 H 0.3832 0.6023 0.7252 0.038 Uiso 1 1 calc R U . . .
C19 C 0.4186(2) 0.65093(18) 0.7013(3) 0.0317(14) Uani 1 1 d . . . . .
H19 H 0.3980 0.6698 0.7133 0.038 Uiso 1 1 calc R U . . .
C20 C 0.4581(2) 0.66301(18) 0.6765(3) 0.0278(13) Uani 1 1 d . . . . .
C21 C 0.4667(2) 0.70595(19) 0.6679(3) 0.0340(14) Uani 1 1 d . . . . .
C22 C 0.5402(2) 0.68814(18) 0.6255(3) 0.0307(13) Uani 1 1 d . . . . .
C23 C 0.5308(2) 0.64565(18) 0.6359(3) 0.0300(13) Uani 1 1 d . . . . .
C24 C 0.5617(2) 0.61722(18) 0.6203(3) 0.0307(14) Uani 1 1 d . . . . .
H24 H 0.5891 0.6252 0.6056 0.037 Uiso 1 1 calc R U . . .
C25 C 0.5527(2) 0.57666(18) 0.6259(3) 0.0311(13) Uani 1 1 d . . . . .
H25 H 0.5740 0.5579 0.6152 0.037 Uiso 1 1 calc R U . . .
C26 C 0.5118(2) 0.56453(17) 0.6473(3) 0.0271(12) Uani 1 1 d . . . . .
C27 C 0.5004(2) 0.52153(18) 0.6491(3) 0.0296(13) Uani 1 1 d . . . . .
C28 C 0.4806(2) 0.59358(17) 0.6658(3) 0.0267(12) Uani 1 1 d . . . . .
C29 C 0.4897(2) 0.63423(17) 0.6597(3) 0.0281(13) Uani 1 1 d . . . . .
C30 C 0.5186(2) 0.75825(17) 0.6387(3) 0.0309(13) Uani 1 1 d . . . . .
C31 C 0.4942(2) 0.7831(2) 0.5899(3) 0.0410(16) Uani 1 1 d . . . . .
C32 C 0.5071(3) 0.8235(2) 0.5965(3) 0.0460(18) Uani 1 1 d . . . . .
H32 H 0.4911 0.8416 0.5672 0.055 Uiso 1 1 calc R U . . .
C33 C 0.5423(3) 0.8374(2) 0.6442(3) 0.0480(18) Uani 1 1 d . . . . .
H33 H 0.5488 0.8646 0.6465 0.058 Uiso 1 1 calc R U . . .
C34 C 0.5687(3) 0.81244(19) 0.6892(3) 0.0407(16) Uani 1 1 d . . . . .
C35 C 0.5548(2) 0.7726(2) 0.6859(3) 0.0374(15) Uani 1 1 d . . . . .
H35 H 0.5704 0.7550 0.7165 0.045 Uiso 1 1 calc R U . . .
C36 C 0.4589(3) 0.7710(2) 0.5294(3) 0.0446(17) Uani 1 1 d . . . . .
C37 C 0.4527(3) 0.7267(3) 0.5164(4) 0.070(3) Uani 1 1 d . . . . .
H37A H 0.4834 0.7150 0.5151 0.105 Uiso 1 1 calc R U . . .
H37B H 0.4392 0.7144 0.5495 0.105 Uiso 1 1 calc R U . . .
H37C H 0.4315 0.7227 0.4763 0.105 Uiso 1 1 calc R U . . .
C38 C 0.4095(3) 0.7888(3) 0.5312(4) 0.070(2) Uani 1 1 d . . . . .
H38A H 0.4127 0.8169 0.5394 0.105 Uiso 1 1 calc R U . . .
H38B H 0.3885 0.7845 0.4910 0.105 Uiso 1 1 calc R U . . .
H38C H 0.3962 0.7762 0.5643 0.105 Uiso 1 1 calc R U . . .
C39 C 0.4773(3) 0.7886(3) 0.4709(4) 0.073(3) Uani 1 1 d . . . . .
H39A H 0.4819 0.8168 0.4765 0.109 Uiso 1 1 calc R U . . .
H39B H 0.5072 0.7763 0.4674 0.109 Uiso 1 1 calc R U . . .
H39C H 0.4540 0.7836 0.4330 0.109 Uiso 1 1 calc R U . . .
C40 C 0.6090(3) 0.8281(2) 0.7421(3) 0.053(2) Uani 1 1 d . . . . .
C41 C 0.6442(3) 0.7953(3) 0.7659(5) 0.092(3) Uani 1 1 d . . . . .
H41A H 0.6589 0.7860 0.7317 0.138 Uiso 1 1 calc R U . . .
H41B H 0.6685 0.8054 0.7995 0.138 Uiso 1 1 calc R U . . .
H41C H 0.6276 0.7737 0.7815 0.138 Uiso 1 1 calc R U . . .
C42 C 0.5866(4) 0.8419(4) 0.7967(5) 0.106(4) Uani 1 1 d . . . . .
H42A H 0.5641 0.8628 0.7826 0.160 Uiso 1 1 calc R U . . .
H42B H 0.5703 0.8200 0.8122 0.160 Uiso 1 1 calc R U . . .
H42C H 0.6113 0.8517 0.8302 0.160 Uiso 1 1 calc R U . . .
C43 C 0.6373(4) 0.8606(3) 0.7162(5) 0.112(5) Uani 1 1 d . . . . .
H43A H 0.6507 0.8503 0.6816 0.168 Uiso 1 1 calc R U . . .
H43B H 0.6163 0.8825 0.7015 0.168 Uiso 1 1 calc R U . . .
H43C H 0.6627 0.8697 0.7493 0.168 Uiso 1 1 calc R U . . .
C44 C 0.3786(2) 0.25994(18) 0.4956(3) 0.0313(14) Uani 1 1 d . . . . .
H44 H 0.4057 0.2762 0.5021 0.038 Uiso 1 1 calc R U . . .
C45 C 0.3587(2) 0.24225(19) 0.4384(3) 0.0348(14) Uani 1 1 d . . . . .
H45 H 0.3694 0.2444 0.4000 0.042 Uiso 1 1 calc R U . . .
C46 C 0.3198(2) 0.22093(19) 0.4499(3) 0.0319(14) Uani 1 1 d . . . . .
H46 H 0.2991 0.2056 0.4205 0.038 Uiso 1 1 calc R U . . .
C47 C 0.2869(2) 0.20975(17) 0.5515(3) 0.0277(13) Uani 1 1 d . . . . .
C48 C 0.3020(2) 0.21772(17) 0.6163(3) 0.0273(13) Uani 1 1 d . . . . .
C49 C 0.2711(2) 0.20444(17) 0.6557(3) 0.0282(13) Uani 1 1 d . . . . .
H49 H 0.2794 0.2091 0.6992 0.034 Uiso 1 1 calc R U . . .
C50 C 0.2283(2) 0.18448(18) 0.6323(3) 0.0316(14) Uani 1 1 d . . . . .
C51 C 0.2170(2) 0.17481(17) 0.5677(3) 0.0290(13) Uani 1 1 d . . . . .
C52 C 0.2456(2) 0.18850(17) 0.5265(3) 0.0274(12) Uani 1 1 d . . . . .
H52 H 0.2373 0.1836 0.4831 0.033 Uiso 1 1 calc R U . . .
C53 C 0.1943(2) 0.17235(18) 0.6750(3) 0.0348(14) Uani 1 1 d . . . . .
H53A H 0.1620 0.1803 0.6554 0.042 Uiso 1 1 calc R U . . .
H53B H 0.2028 0.1867 0.7148 0.042 Uiso 1 1 calc R U . . .
C54 C 0.1941(2) 0.12830(18) 0.6891(3) 0.0343(14) Uani 1 1 d . . . . .
H54A H 0.1692 0.1237 0.7137 0.041 Uiso 1 1 calc R U . . .
H54B H 0.2245 0.1222 0.7167 0.041 Uiso 1 1 calc R U . . .
C55 C 0.1869(2) 0.09780(18) 0.6354(3) 0.0313(14) Uani 1 1 d . . . . .
C56 C 0.1793(2) 0.10635(17) 0.5697(3) 0.0283(13) Uani 1 1 d . . . . .
C57 C 0.1735(2) 0.14900(17) 0.5436(3) 0.0273(13) Uani 1 1 d . . . . .
H57A H 0.1682 0.1481 0.4975 0.033 Uiso 1 1 calc R U . . .
H57B H 0.1454 0.1610 0.5556 0.033 Uiso 1 1 calc R U . . .
C58 C 0.1900(2) 0.05814(19) 0.6535(3) 0.0382(15) Uani 1 1 d . . . . .
H58 H 0.1941 0.0522 0.6966 0.046 Uiso 1 1 calc R U . . .
C59 C 0.1873(2) 0.02709(19) 0.6110(3) 0.0397(16) Uani 1 1 d . . . . .
H59 H 0.1898 0.0009 0.6252 0.048 Uiso 1 1 calc R U . . .
C60 C 0.1809(2) 0.03568(19) 0.5463(3) 0.0384(15) Uani 1 1 d . . . . .
C61 C 0.1774(2) 0.07498(19) 0.5272(3) 0.0325(14) Uani 1 1 d . . . . .
H61 H 0.1737 0.0807 0.4840 0.039 Uiso 1 1 calc R U . . .
C62 C 0.1449(2) -0.02670(19) 0.4977(3) 0.0378(15) Uani 1 1 d . . . . .
C63 C 0.1513(2) -0.06229(19) 0.4664(3) 0.0383(15) Uani 1 1 d . . . . .
H63 H 0.1780 -0.0655 0.4474 0.046 Uiso 1 1 calc R U . . .
C64 C 0.1180(2) -0.0928(2) 0.4637(3) 0.0402(16) Uani 1 1 d . . . . .
H64 H 0.1217 -0.1159 0.4412 0.048 Uiso 1 1 calc R U . . .
C65 C 0.0793(3) -0.08927(19) 0.4941(3) 0.0385(16) Uani 1 1 d . . . . .
C66 C 0.0723(2) -0.05402(19) 0.5253(3) 0.0371(15) Uani 1 1 d . . . . .
H66 H 0.0462 -0.0512 0.5455 0.044 Uiso 1 1 calc R U . . .
C67 C 0.1051(2) -0.02290(19) 0.5261(3) 0.0370(15) Uani 1 1 d . . . . .
H67 H 0.1001 0.0009 0.5462 0.044 Uiso 1 1 calc R U . . .
C68 C 0.0120(3) -0.1199(2) 0.5269(3) 0.058(2) Uani 1 1 d . . . . .
H68A H -0.0067 -0.1440 0.5213 0.086 Uiso 1 1 calc R U . . .
H68B H 0.0260 -0.1167 0.5710 0.086 Uiso 1 1 calc R U . . .
H68C H -0.0083 -0.0976 0.5127 0.086 Uiso 1 1 calc R U . . .
C69 C 0.2078(2) 0.00904(18) 0.4528(3) 0.0369(15) Uani 1 1 d . . . . .
C70 C 0.1871(3) 0.0132(2) 0.3889(3) 0.0426(16) Uani 1 1 d . . . . .
H70 H 0.1538 0.0119 0.3766 0.051 Uiso 1 1 calc R U . . .
C71 C 0.2151(3) 0.0194(2) 0.3437(3) 0.0447(17) Uani 1 1 d . . . . .
H71 H 0.2007 0.0220 0.3012 0.054 Uiso 1 1 calc R U . . .
C72 C 0.2646(3) 0.02181(19) 0.3615(4) 0.0462(18) Uani 1 1 d . . . . .
C73 C 0.2858(3) 0.0167(2) 0.4244(4) 0.0507(19) Uani 1 1 d . . . . .
H73 H 0.3191 0.0177 0.4363 0.061 Uiso 1 1 calc R U . . .
C74 C 0.2579(3) 0.0101(2) 0.4700(4) 0.0458(17) Uani 1 1 d . . . . .
H74 H 0.2726 0.0065 0.5123 0.055 Uiso 1 1 calc R U . . .
C75 C 0.2736(4) 0.0370(3) 0.2549(5) 0.083(3) Uani 1 1 d . . . . .
H75A H 0.2984 0.0415 0.2307 0.125 Uiso 1 1 calc R U . . .
H75B H 0.2544 0.0146 0.2377 0.125 Uiso 1 1 calc R U . . .
H75C H 0.2537 0.0603 0.2530 0.125 Uiso 1 1 calc R U . . .
C76 C 0.3656(2) 0.24402(19) 0.7824(3) 0.0344(14) Uani 1 1 d . . . . .
H76 H 0.3477 0.2669 0.7860 0.041 Uiso 1 1 calc R U . . .
C77 C 0.3834(3) 0.2172(2) 0.8321(3) 0.0457(17) Uani 1 1 d . . . . .
H77 H 0.3800 0.2192 0.8743 0.055 Uiso 1 1 calc R U . . .
C78 C 0.4068(2) 0.1879(2) 0.8055(3) 0.0399(16) Uani 1 1 d . . . . .
H78 H 0.4223 0.1660 0.8265 0.048 Uiso 1 1 calc R U . . .
C79 C 0.4155(2) 0.17550(18) 0.6903(3) 0.0300(13) Uani 1 1 d . . . . .
C80 C 0.4403(2) 0.14020(19) 0.6972(3) 0.0362(15) Uani 1 1 d . . . . .
H80 H 0.4519 0.1301 0.7376 0.043 Uiso 1 1 calc R U . . .
C81 C 0.4480(2) 0.11937(18) 0.6434(3) 0.0350(14) Uani 1 1 d . . . . .
C82 C 0.4315(2) 0.13554(19) 0.5830(3) 0.0345(14) Uani 1 1 d . . . . .
C83 C 0.4087(2) 0.17229(19) 0.5796(3) 0.0350(15) Uani 1 1 d . . . . .
H83 H 0.3990 0.1837 0.5396 0.042 Uiso 1 1 calc R U . . .
C84 C 0.3995(2) 0.19302(16) 0.6316(3) 0.0262(12) Uani 1 1 d . . . . .
C85 C 0.4740(2) 0.07886(19) 0.6532(4) 0.0438(17) Uani 1 1 d . . . . .
H85A H 0.4835 0.0738 0.6983 0.053 Uiso 1 1 calc R U . . .
H85B H 0.4519 0.0580 0.6352 0.053 Uiso 1 1 calc R U . . .
C86 C 0.5178(3) 0.07731(19) 0.6229(4) 0.0440(17) Uani 1 1 d . . . . .
C87 C 0.5120(3) 0.0766(2) 0.5568(4) 0.054(2) Uani 1 1 d . . . . .
C88 C 0.4618(3) 0.0763(2) 0.5176(4) 0.057(2) Uani 1 1 d . . . . .
H88A H 0.4432 0.0556 0.5334 0.069 Uiso 1 1 calc R U . . .
H88B H 0.4634 0.0700 0.4739 0.069 Uiso 1 1 calc R U . . .
C89 C 0.4362(3) 0.1165(2) 0.5198(3) 0.0465(17) Uani 1 1 d . . . . .
H89A H 0.4525 0.1355 0.4972 0.056 Uiso 1 1 calc R U . . .
H89B H 0.4039 0.1134 0.4953 0.056 Uiso 1 1 calc R U . . .
C90 C 0.5641(3) 0.07799(19) 0.6592(4) 0.0477(18) Uani 1 1 d . . . . .
H90 H 0.5678 0.0778 0.7033 0.057 Uiso 1 1 calc R U . . .
C91 C 0.6051(3) 0.0789(2) 0.6318(4) 0.055(2) Uani 1 1 d . . . . .
C92 C 0.5989(3) 0.0768(3) 0.5659(5) 0.069(2) Uani 1 1 d . . . . .
H92 H 0.6255 0.0762 0.5463 0.083 Uiso 1 1 calc R U . . .
C93 C 0.5528(3) 0.0757(3) 0.5294(4) 0.068(2) Uani 1 1 d . . . . .
H93 H 0.5492 0.0743 0.4854 0.082 Uiso 1 1 calc R U . . .
C94 C 0.6576(3) 0.0767(2) 0.7371(4) 0.055(2) Uani 1 1 d . . . . .
C95 C 0.6740(2) 0.1092(2) 0.7763(4) 0.0509(19) Uani 1 1 d . . . . .
H95 H 0.6818 0.1329 0.7581 0.061 Uiso 1 1 calc R U . . .
C96 C 0.6786(3) 0.1066(2) 0.8412(4) 0.0507(19) Uani 1 1 d . . . . .
H96 H 0.6906 0.1281 0.8666 0.061 Uiso 1 1 calc R U . . .
C97 C 0.6655(3) 0.0718(2) 0.8692(4) 0.0515(19) Uani 1 1 d . . . . .
C98 C 0.6498(3) 0.0395(2) 0.8308(5) 0.064(2) Uani 1 1 d . . . . .
H98 H 0.6416 0.0160 0.8489 0.077 Uiso 1 1 calc R U . . .
C99 C 0.6464(3) 0.0420(3) 0.7659(5) 0.072(3) Uani 1 1 d . . . . .
H99 H 0.6363 0.0199 0.7409 0.087 Uiso 1 1 calc R U . . .
C100 C 0.6897(3) 0.0983(2) 0.9746(4) 0.062(2) Uani 1 1 d . . . . .
H10A H 0.6888 0.0914 1.0178 0.093 Uiso 1 1 calc R U . . .
H10B H 0.7225 0.1015 0.9697 0.093 Uiso 1 1 calc R U . . .
H10C H 0.6726 0.1228 0.9639 0.093 Uiso 1 1 calc R U . . .
C101 C 0.6894(3) 0.0998(3) 0.6463(4) 0.059(2) Uani 1 1 d . . . . .
C102 C 0.7356(3) 0.0827(3) 0.6610(4) 0.062(2) Uani 1 1 d . . . . .
H102 H 0.7403 0.0584 0.6823 0.074 Uiso 1 1 calc R U . . .
C103 C 0.7734(3) 0.1021(4) 0.6437(4) 0.073(3) Uani 1 1 d . . . . .
H103 H 0.8035 0.0900 0.6522 0.087 Uiso 1 1 calc R U . . .
C104 C 0.7694(3) 0.1382(4) 0.6146(5) 0.083(3) Uani 1 1 d . . . . .
C105 C 0.7230(4) 0.1550(3) 0.5973(6) 0.086(3) Uani 1 1 d . . . . .
H105 H 0.7185 0.1785 0.5740 0.103 Uiso 1 1 calc R U . . .
C106 C 0.6846(3) 0.1361(3) 0.6152(5) 0.080(3) Uani 1 1 d . . . . .
H106 H 0.6545 0.1481 0.6062 0.095 Uiso 1 1 calc R U . . .
C107 C 0.8064(5) 0.1944(5) 0.5723(8) 0.159(8) Uani 1 1 d . . . . .
H10D H 0.8374 0.2028 0.5653 0.239 Uiso 1 1 calc R U . . .
H10E H 0.7844 0.1933 0.5324 0.239 Uiso 1 1 calc R U . . .
H10F H 0.7949 0.2129 0.6000 0.239 Uiso 1 1 calc R U . . .
C206 C 0.3685(4) 0.6480(3) 0.3515(5) 0.079(3) Uani 1 1 d . . . . .
H20L H 0.3896 0.6706 0.3584 0.119 Uiso 1 1 calc R U . . .
H20M H 0.3863 0.6242 0.3651 0.119 Uiso 1 1 calc R U . . .
H20N H 0.3547 0.6460 0.3072 0.119 Uiso 1 1 calc R U . . .
C205 C 0.3295(4) 0.6530(3) 0.3886(5) 0.074(3) Uani 1 1 d . . . . .
H20J H 0.3119 0.6772 0.3753 0.089 Uiso 1 1 calc R U . . .
H20K H 0.3435 0.6555 0.4333 0.089 Uiso 1 1 calc R U . . .
C204 C 0.2953(3) 0.6181(3) 0.3793(4) 0.066(2) Uani 1 1 d . . . . .
H20H H 0.3139 0.5939 0.3894 0.080 Uiso 1 1 calc R U . . .
H20I H 0.2805 0.6168 0.3347 0.080 Uiso 1 1 calc R U . . .
C203 C 0.2557(3) 0.6186(3) 0.4181(5) 0.075(3) Uani 1 1 d . . . . .
H20F H 0.2705 0.6208 0.4627 0.090 Uiso 1 1 calc R U . . .
H20G H 0.2365 0.6424 0.4070 0.090 Uiso 1 1 calc R U . . .
C202 C 0.2230(4) 0.5836(4) 0.4105(5) 0.093(3) Uani 1 1 d . . . . .
H20D H 0.2423 0.5599 0.4214 0.111 Uiso 1 1 calc R U . . .
H20E H 0.2082 0.5815 0.3660 0.111 Uiso 1 1 calc R U . . .
C201 C 0.1837(4) 0.5840(4) 0.4492(6) 0.107(4) Uani 1 1 d . . . . .
H20A H 0.1648 0.5602 0.4407 0.161 Uiso 1 1 calc R U . . .
H20B H 0.1978 0.5851 0.4936 0.161 Uiso 1 1 calc R U . . .
H20C H 0.1636 0.6068 0.4379 0.161 Uiso 1 1 calc R U . . .
C301 C -0.0439(15) 0.5375(13) 0.3434(18) 0.290(11) Uani 0.5 1 d G U P A -1
H30A H -0.0388 0.5390 0.3889 0.436 Uiso 0.5 1 calc R U P A -1
H30B H -0.0625 0.5600 0.3254 0.436 Uiso 0.5 1 calc R U P A -1
H30C H -0.0608 0.5133 0.3294 0.436 Uiso 0.5 1 calc R U P A -1
C302 C 0.0047(14) 0.5376(14) 0.3220(16) 0.290(11) Uani 0.5 1 d G U P A -1
H30D H 0.0235 0.5152 0.3412 0.349 Uiso 0.5 1 calc R U P A -1
H30E H 0.0218 0.5618 0.3372 0.349 Uiso 0.5 1 calc R U P A -1
C303 C 0.0001(11) 0.5353(7) 0.2497(15) 0.290(11) Uani 0.5 1 d G U P A -1
H30F H -0.0171 0.5111 0.2346 0.349 Uiso 0.5 1 calc R U P A -1
H30G H -0.0188 0.5577 0.2306 0.349 Uiso 0.5 1 calc R U P A -1
C304 C 0.0485(11) 0.5355(10) 0.2277(15) 0.290(11) Uani 0.5 1 d G U P A -1
H30H H 0.0674 0.5130 0.2468 0.349 Uiso 0.5 1 calc R U P A -1
H30I H 0.0657 0.5596 0.2428 0.349 Uiso 0.5 1 calc R U P A -1
C305 C 0.0440(11) 0.5331(14) 0.1554(15) 0.290(11) Uani 0.5 1 d G U P A -1
H30J H 0.0268 0.5089 0.1402 0.349 Uiso 0.5 1 calc R U P A -1
H30K H 0.0251 0.5555 0.1362 0.349 Uiso 0.5 1 calc R U P A -1
C306 C 0.0925(12) 0.5333(15) 0.1339(17) 0.290(11) Uani 0.5 1 d G U P A -1
H30L H 0.0874 0.5318 0.0884 0.436 Uiso 0.5 1 calc R U P A -1
H30M H 0.1094 0.5574 0.1479 0.436 Uiso 0.5 1 calc R U P A -1
H30N H 0.1112 0.5108 0.1520 0.436 Uiso 0.5 1 calc R U P A -1

loop_
_atom_site_aniso_label
_atom_site_aniso_U_11
_atom_site_aniso_U_22
_atom_site_aniso_U_33
_atom_site_aniso_U_23
_atom_site_aniso_U_13
_atom_site_aniso_U_12
Ir1 0.02154(12) 0.03270(14) 0.02467(12) 0.00417(12) 0.00490(8) -0.00694(12)
O1 0.027(2) 0.034(2) 0.044(3) 0.0005(19) 0.0096(19) -0.0041(19)
O2 0.032(2) 0.045(3) 0.047(3) -0.001(2) 0.025(2) -0.012(2)
O3 0.035(3) 0.045(3) 0.052(3) 0.003(2) 0.024(2) -0.007(2)
O4 0.046(3) 0.038(2) 0.051(3) -0.014(2) 0.026(2) -0.004(2)
O5 0.056(3) 0.054(3) 0.035(3) -0.015(2) 0.023(2) -0.024(2)
O6 0.070(4) 0.062(3) 0.059(4) -0.001(3) 0.037(3) -0.005(3)
O7 0.047(3) 0.051(3) 0.090(5) 0.026(3) 0.004(3) 0.004(3)
O8 0.066(5) 0.162(8) 0.113(6) -0.066(6) 0.049(4) -0.043(5)
N1 0.020(2) 0.035(3) 0.029(3) 0.007(2) 0.009(2) -0.003(2)
N2 0.023(3) 0.030(3) 0.029(3) 0.005(2) 0.006(2) -0.003(2)
N3 0.027(3) 0.030(3) 0.027(3) 0.002(2) -0.002(2) -0.004(2)
N4 0.031(3) 0.036(3) 0.029(3) 0.003(2) 0.003(2) -0.011(2)
N5 0.029(2) 0.035(3) 0.021(2) 0.007(2) -0.0007(18) 0.000(2)
N6 0.019(2) 0.034(3) 0.029(3) 0.005(2) 0.007(2) -0.004(2)
N7 0.029(3) 0.033(3) 0.033(3) -0.002(2) 0.013(2) -0.008(2)
N8 0.031(3) 0.036(3) 0.025(3) -0.006(2) 0.011(2) -0.005(2)
N9 0.050(4) 0.046(3) 0.042(3) -0.014(3) 0.023(3) -0.018(3)
N10 0.036(4) 0.060(4) 0.079(5) -0.014(4) 0.007(3) 0.005(3)
C1 0.024(3) 0.037(3) 0.036(3) 0.008(3) 0.003(2) -0.002(3)
C2 0.025(3) 0.046(4) 0.040(4) 0.002(3) 0.004(3) -0.007(3)
C3 0.027(3) 0.045(4) 0.029(3) 0.005(3) 0.007(3) -0.010(3)
C4 0.025(3) 0.032(3) 0.023(3) 0.003(2) 0.005(2) -0.013(2)
C5 0.019(3) 0.041(3) 0.022(3) 0.008(2) 0.001(2) -0.009(3)
C6 0.026(3) 0.030(3) 0.026(3) -0.001(2) 0.004(2) -0.006(2)
C7 0.025(3) 0.039(4) 0.041(4) -0.006(3) 0.004(3) -0.007(3)
C8 0.025(3) 0.045(4) 0.042(4) -0.007(3) 0.008(3) 0.000(3)
C9 0.021(3) 0.043(4) 0.041(4) -0.005(3) 0.009(3) -0.010(3)
C10 0.019(3) 0.029(3) 0.035(3) 0.001(3) 0.001(2) -0.005(2)
C11 0.022(3) 0.040(3) 0.025(3) 0.000(3) 0.003(2) -0.010(3)
C12 0.028(3) 0.040(3) 0.027(3) 0.007(3) 0.004(3) -0.005(3)
C13 0.023(3) 0.040(3) 0.039(4) -0.001(3) 0.011(3) -0.010(3)
C14 0.031(3) 0.037(3) 0.024(3) -0.003(3) 0.007(2) -0.013(3)
C15 0.030(3) 0.046(4) 0.028(3) 0.004(3) 0.010(3) -0.004(3)
C16 0.026(3) 0.044(4) 0.030(3) -0.001(3) 0.009(3) -0.002(3)
C17 0.022(3) 0.037(3) 0.027(3) -0.007(2) 0.010(2) -0.009(2)
C18 0.021(3) 0.048(4) 0.030(3) -0.005(3) 0.015(3) -0.012(3)
C19 0.026(3) 0.042(4) 0.030(3) -0.014(3) 0.013(3) -0.004(3)
C20 0.023(3) 0.042(3) 0.020(3) -0.010(2) 0.010(2) -0.006(3)
C21 0.034(4) 0.041(4) 0.029(3) -0.012(3) 0.012(3) -0.010(3)
C22 0.031(3) 0.036(3) 0.025(3) -0.001(3) 0.008(3) -0.005(3)
C23 0.029(3) 0.035(3) 0.029(3) -0.003(3) 0.010(3) -0.010(3)
C24 0.029(3) 0.037(3) 0.030(3) -0.003(3) 0.015(3) -0.009(3)
C25 0.026(3) 0.037(3) 0.034(3) -0.005(3) 0.015(3) -0.004(3)
C26 0.023(3) 0.034(3) 0.026(3) 0.002(2) 0.007(2) -0.003(2)
C27 0.025(3) 0.036(3) 0.029(3) 0.003(3) 0.008(2) -0.001(3)
C28 0.020(3) 0.038(3) 0.023(3) -0.003(2) 0.007(2) -0.007(2)
C29 0.030(3) 0.038(3) 0.018(3) -0.006(2) 0.010(2) -0.012(3)
C30 0.035(3) 0.034(3) 0.027(3) -0.001(3) 0.015(2) -0.009(3)
C31 0.045(4) 0.049(4) 0.029(4) -0.001(3) 0.008(3) -0.001(3)
C32 0.066(5) 0.040(4) 0.031(4) 0.010(3) 0.007(3) -0.003(3)
C33 0.065(5) 0.038(4) 0.046(4) -0.004(3) 0.023(4) -0.012(4)
C34 0.056(5) 0.038(4) 0.030(4) 0.001(3) 0.014(3) -0.012(3)
C35 0.044(4) 0.050(4) 0.020(3) 0.003(3) 0.009(3) -0.006(3)
C36 0.039(4) 0.061(4) 0.033(4) -0.001(3) 0.004(3) 0.000(3)
C37 0.083(7) 0.079(6) 0.039(5) -0.011(4) -0.010(4) -0.007(5)
C38 0.052(5) 0.096(7) 0.060(6) -0.008(5) 0.006(4) 0.005(5)
C39 0.045(5) 0.128(8) 0.044(5) 0.009(5) 0.007(4) -0.018(5)
C40 0.064(5) 0.052(4) 0.041(4) -0.004(3) 0.009(4) -0.031(4)
C41 0.068(7) 0.091(7) 0.100(8) -0.002(6) -0.028(6) -0.031(6)
C42 0.103(9) 0.153(11) 0.062(7) -0.055(7) 0.014(6) -0.042(8)
C43 0.114(9) 0.118(9) 0.086(7) 0.034(7) -0.026(7) -0.087(8)
C44 0.030(3) 0.041(4) 0.026(3) 0.009(3) 0.012(2) -0.008(3)
C45 0.029(3) 0.047(4) 0.032(3) 0.009(3) 0.013(2) -0.004(3)
C46 0.029(3) 0.044(4) 0.023(3) 0.003(3) 0.007(2) -0.006(3)
C47 0.025(3) 0.031(3) 0.029(3) 0.004(2) 0.010(2) -0.002(2)
C48 0.020(3) 0.034(3) 0.028(3) 0.006(2) 0.005(2) -0.002(2)
C49 0.028(3) 0.034(3) 0.025(3) -0.002(2) 0.010(2) -0.012(3)
C50 0.030(3) 0.036(3) 0.033(3) -0.001(3) 0.016(3) -0.008(3)
C51 0.031(3) 0.032(3) 0.025(3) 0.000(2) 0.009(2) -0.006(3)
C52 0.030(3) 0.034(3) 0.020(3) 0.003(2) 0.009(2) -0.003(3)
C53 0.039(4) 0.042(4) 0.025(3) -0.005(3) 0.011(3) -0.011(3)
C54 0.033(4) 0.045(4) 0.026(3) -0.004(3) 0.008(3) -0.016(3)
C55 0.028(3) 0.043(4) 0.024(3) 0.001(3) 0.009(2) -0.013(3)
C56 0.020(3) 0.038(3) 0.028(3) -0.001(3) 0.010(2) -0.008(2)
C57 0.024(3) 0.039(3) 0.019(3) -0.001(2) 0.006(2) -0.011(3)
C58 0.047(4) 0.041(4) 0.026(3) 0.008(3) 0.006(3) -0.013(3)
C59 0.050(4) 0.036(4) 0.035(4) -0.002(3) 0.012(3) -0.011(3)
C60 0.038(4) 0.037(4) 0.043(4) -0.007(3) 0.013(3) -0.014(3)
C61 0.024(3) 0.052(4) 0.024(3) 0.001(3) 0.008(2) -0.014(3)
C62 0.037(4) 0.040(4) 0.038(4) -0.006(3) 0.010(3) -0.010(3)
C63 0.044(4) 0.046(4) 0.029(3) -0.010(3) 0.018(3) -0.012(3)
C64 0.053(4) 0.043(4) 0.027(3) -0.010(3) 0.014(3) -0.011(3)
C65 0.052(4) 0.042(4) 0.022(3) -0.004(3) 0.009(3) -0.016(3)
C66 0.043(4) 0.045(4) 0.026(3) -0.005(3) 0.012(3) -0.008(3)
C67 0.045(4) 0.033(3) 0.034(4) -0.006(3) 0.011(3) -0.005(3)
C68 0.073(6) 0.067(5) 0.040(4) -0.014(4) 0.028(4) -0.029(4)
C69 0.036(4) 0.034(3) 0.043(4) -0.006(3) 0.015(3) -0.006(3)
C70 0.034(4) 0.048(4) 0.048(4) -0.001(3) 0.013(3) 0.001(3)
C71 0.050(5) 0.042(4) 0.044(4) 0.000(3) 0.012(3) 0.010(3)
C72 0.053(5) 0.030(3) 0.063(5) -0.003(3) 0.032(4) -0.004(3)
C73 0.045(4) 0.052(4) 0.057(5) -0.016(4) 0.015(4) -0.009(3)
C74 0.049(4) 0.043(4) 0.044(4) -0.004(3) 0.006(3) -0.007(3)
C75 0.102(8) 0.076(6) 0.084(7) 0.015(5) 0.050(6) 0.013(6)
C76 0.034(3) 0.039(3) 0.030(3) -0.006(3) 0.006(2) -0.009(3)
C77 0.054(5) 0.051(4) 0.030(4) -0.003(3) 0.000(3) -0.014(4)
C78 0.048(4) 0.042(4) 0.027(3) 0.013(3) 0.002(3) -0.008(3)
C79 0.026(3) 0.036(3) 0.027(3) 0.004(3) 0.004(2) -0.006(3)
C80 0.030(3) 0.041(4) 0.035(4) 0.008(3) 0.001(3) -0.007(3)
C81 0.025(3) 0.034(3) 0.046(4) 0.006(3) 0.007(3) -0.004(3)
C82 0.028(3) 0.036(3) 0.040(4) 0.001(3) 0.008(3) -0.003(3)
C83 0.030(4) 0.042(4) 0.034(4) 0.007(3) 0.009(3) -0.007(3)
C84 0.030(3) 0.025(3) 0.023(3) 0.009(2) 0.003(2) -0.011(2)
C85 0.041(4) 0.030(3) 0.058(5) 0.001(3) 0.004(3) -0.006(3)
C86 0.044(4) 0.028(3) 0.059(5) -0.013(3) 0.007(3) 0.003(3)
C87 0.041(4) 0.054(5) 0.068(6) -0.014(4) 0.010(4) 0.017(4)
C88 0.048(5) 0.065(5) 0.057(5) -0.016(4) 0.004(4) 0.002(4)
C89 0.042(4) 0.052(4) 0.050(4) -0.005(3) 0.017(3) -0.001(3)
C90 0.046(4) 0.032(4) 0.066(5) -0.010(3) 0.013(4) 0.003(3)
C91 0.037(4) 0.058(5) 0.069(6) -0.017(4) 0.007(4) 0.009(4)
C92 0.045(5) 0.084(6) 0.081(7) -0.019(5) 0.022(5) 0.013(4)
C93 0.056(6) 0.083(6) 0.066(6) -0.016(5) 0.013(4) 0.015(5)
C94 0.037(4) 0.043(4) 0.082(6) 0.003(4) 0.007(4) 0.008(3)
C95 0.032(4) 0.044(4) 0.076(6) 0.009(4) 0.005(4) 0.012(3)
C96 0.034(4) 0.036(4) 0.080(6) 0.005(4) 0.007(4) 0.006(3)
C97 0.034(4) 0.046(4) 0.071(6) 0.015(4) 0.000(4) 0.015(3)
C98 0.052(5) 0.035(4) 0.100(8) 0.015(4) 0.004(5) 0.005(4)
C99 0.056(6) 0.049(5) 0.104(8) -0.008(5) -0.005(5) 0.016(4)
C100 0.046(5) 0.058(5) 0.083(6) 0.023(5) 0.013(4) 0.009(4)
C101 0.043(5) 0.060(5) 0.074(6) -0.027(4) 0.016(4) 0.004(4)
C102 0.039(5) 0.084(6) 0.060(5) -0.037(5) 0.004(4) 0.009(4)
C103 0.045(5) 0.120(9) 0.054(5) -0.048(6) 0.012(4) 0.002(5)
C104 0.050(6) 0.112(9) 0.095(8) -0.059(7) 0.037(5) -0.026(6)
C105 0.074(7) 0.073(6) 0.130(9) -0.024(6) 0.068(7) -0.004(5)
C106 0.059(6) 0.063(6) 0.126(9) -0.019(6) 0.043(6) 0.010(5)
C107 0.146(14) 0.144(14) 0.226(19) -0.074(13) 0.131(14) -0.072(11)
C206 0.078(7) 0.080(7) 0.083(7) 0.014(5) 0.026(6) 0.001(5)
C205 0.081(7) 0.072(6) 0.073(6) 0.007(5) 0.021(5) 0.003(5)
C204 0.078(7) 0.069(6) 0.055(5) -0.004(4) 0.020(5) 0.003(5)
C203 0.068(6) 0.088(7) 0.074(6) 0.012(5) 0.024(5) 0.015(5)
C202 0.078(7) 0.119(9) 0.086(8) -0.004(7) 0.027(6) -0.024(7)
C201 0.085(8) 0.117(10) 0.132(11) 0.005(8) 0.052(8) 0.003(7)
C301 0.296(12) 0.282(12) 0.293(12) 0.002(5) 0.052(5) 0.004(5)
C302 0.296(12) 0.282(12) 0.293(12) 0.002(5) 0.052(5) 0.004(5)
C303 0.296(12) 0.282(12) 0.293(12) 0.002(5) 0.052(5) 0.004(5)
C304 0.296(12) 0.282(12) 0.293(12) 0.002(5) 0.052(5) 0.004(5)
C305 0.296(12) 0.282(12) 0.293(12) 0.002(5) 0.052(5) 0.004(5)
C306 0.296(12) 0.282(12) 0.293(12) 0.002(5) 0.052(5) 0.004(5)

loop_
_atom_type_symbol
_atom_type_description
_atom_type_scat_dispersion_real
_atom_type_scat_dispersion_imag
_atom_type_scat_source
C C 0.0181 0.0091 'International Tables Vol C Tables 4.2.6.8 and 6.1.1.4'
H H 0.0000 0.0000 'International Tables Vol C Tables 4.2.6.8 and 6.1.1.4'
Ir Ir -4.7710 6.5667 'International Tables Vol C Tables 4.2.6.8 and 6.1.1.4'
N N 0.0311 0.0180 'International Tables Vol C Tables 4.2.6.8 and 6.1.1.4'
O O 0.0492 0.0322 'International Tables Vol C Tables 4.2.6.8 and 6.1.1.4'

loop_
_geom_angle_atom_site_label_1
_geom_angle_atom_site_label_2
_geom_angle_atom_site_label_3
_geom_angle
N3 Ir1 N5 168.3(2)
N3 Ir1 C48 94.4(2)
N5 Ir1 C48 79.9(2)
N3 Ir1 C84 80.1(2)
N5 Ir1 C84 89.5(2)
C48 Ir1 C84 88.4(2)
N3 Ir1 N1 89.78(18)
N5 Ir1 N1 95.91(18)
C48 Ir1 N1 175.8(2)
C84 Ir1 N1 92.1(2)
N3 Ir1 N2 95.09(19)
N5 Ir1 N2 95.34(19)
C48 Ir1 N2 92.5(2)
C84 Ir1 N2 175.1(2)
N1 Ir1 N2 87.34(18)
C65 O5 C68 115.6(5)
C72 O6 C75 117.0(7)
C97 O7 C100 117.3(6)
C104 O8 C107 117.3(10)
C1 N1 C4 106.4(5)
C1 N1 Ir1 126.8(4)
C4 N1 Ir1 126.9(4)
C9 N2 C6 106.6(5)
C9 N2 Ir1 126.7(4)
C6 N2 Ir1 126.6(4)
C76 N3 N4 107.9(5)
C76 N3 Ir1 136.6(4)
N4 N3 Ir1 115.2(4)
N3 N4 C78 109.9(5)
N3 N4 C79 116.3(5)
C78 N4 C79 133.5(5)
C44 N5 N6 105.9(4)
C44 N5 Ir1 136.5(4)
N6 N5 Ir1 113.9(3)
C46 N6 N5 110.0(4)
C46 N6 C47 133.9(5)
N5 N6 C47 115.9(4)
C16 N7 C27 125.2(5)
C16 N7 C13 118.5(5)
C27 N7 C13 116.2(5)
C21 N8 C22 124.8(5)
C21 N8 C30 117.6(5)
C22 N8 C30 117.5(5)
C60 N9 C62 120.5(5)
C60 N9 C69 117.7(5)
C62 N9 C69 121.1(5)
C91 N10 C94 119.8(7)
C91 N10 C101 119.2(8)
C94 N10 C101 116.4(7)
N1 C1 C2 111.9(6)
N1 C1 H1 124.0
C2 C1 H1 124.0
C3 C2 C1 106.3(6)
C3 C2 H2 126.8
C1 C2 H2 126.8
C2 C3 C4 107.0(5)
C2 C3 H3 126.5
C4 C3 H3 126.5
N1 C4 C5 125.4(5)
N1 C4 C3 108.4(5)
C5 C4 C3 126.0(5)
C4 C5 C6 127.6(5)
C4 C5 C10 116.4(5)
C6 C5 C10 115.8(5)
N2 C6 C5 124.7(5)
N2 C6 C7 109.0(5)
C5 C6 C7 126.0(5)
C8 C7 C6 106.1(6)
C8 C7 H7 126.9
C6 C7 H7 126.9
C7 C8 C9 106.2(6)
C7 C8 H8 126.9
C9 C8 H8 126.9
N2 C9 C8 111.9(5)
N2 C9 H9 124.0
C8 C9 H9 124.0
C11 C10 C15 118.2(5)
C11 C10 C5 120.8(5)
C15 C10 C5 121.0(5)
C12 C11 C10 121.2(6)
C12 C11 H11 119.4
C10 C11 H11 119.4
C13 C12 C11 119.5(6)
C13 C12 H12 120.3
C11 C12 H12 120.3
C12 C13 C14 121.0(6)
C12 C13 N7 119.0(5)
C14 C13 N7 120.0(5)
C13 C14 C15 118.7(6)
C13 C14 H14 120.6
C15 C14 H14 120.6
C14 C15 C10 121.4(6)
C14 C15 H15 119.3
C10 C15 H15 119.3
O2 C16 N7 121.3(6)
O2 C16 C17 122.1(6)
N7 C16 C17 116.6(5)
C18 C17 C28 119.8(5)
C18 C17 C16 119.7(5)
C28 C17 C16 120.5(5)
C17 C18 C19 120.9(5)
C17 C18 H18 119.5
C19 C18 H18 119.5
C20 C19 C18 120.0(5)
C20 C19 H19 120.0
C18 C19 H19 120.0
C19 C20 C29 119.7(5)
C19 C20 C21 119.9(5)
C29 C20 C21 120.5(5)
O4 C21 N8 120.6(6)
O4 C21 C20 122.6(5)
N8 C21 C20 116.8(5)
O3 C22 N8 120.2(5)
O3 C22 C23 123.0(6)
N8 C22 C23 116.8(5)
C24 C23 C29 120.3(5)
C24 C23 C22 119.5(5)
C29 C23 C22 120.1(5)
C23 C24 C25 121.3(5)
C23 C24 H24 119.3
C25 C24 H24 119.3
C26 C25 C24 119.6(5)
C26 C25 H25 120.2
C24 C25 H25 120.2
C25 C26 C28 119.5(5)
C25 C26 C27 119.7(5)
C28 C26 C27 120.7(5)
O1 C27 N7 121.2(5)
O1 C27 C26 122.4(5)
N7 C27 C26 116.4(5)
C29 C28 C17 119.1(5)
C29 C28 C26 120.5(5)
C17 C28 C26 120.4(5)
C28 C29 C23 118.6(5)
C28 C29 C20 120.4(5)
C23 C29 C20 120.9(5)
C35 C30 C31 121.9(6)
C35 C30 N8 115.2(5)
C31 C30 N8 122.9(5)
C32 C31 C30 114.3(6)
C32 C31 C36 117.2(6)
C30 C31 C36 128.4(6)
C33 C32 C31 122.9(7)
C33 C32 H32 118.5
C31 C32 H32 118.5
C32 C33 C34 122.4(6)
C32 C33 H33 118.8
C34 C33 H33 118.8
C33 C34 C35 115.8(6)
C33 C34 C40 122.3(6)
C35 C34 C40 121.9(6)
C30 C35 C34 122.4(6)
C30 C35 H35 118.8
C34 C35 H35 118.8
C37 C36 C38 108.3(7)
C37 C36 C31 116.6(6)
C38 C36 C31 109.2(6)
C37 C36 C39 105.6(7)
C38 C36 C39 108.5(7)
C31 C36 C39 108.3(6)
C36 C37 H37A 109.5
C36 C37 H37B 109.5
H37A C37 H37B 109.5
C36 C37 H37C 109.5
H37A C37 H37C 109.5
H37B C37 H37C 109.5
C36 C38 H38A 109.5
C36 C38 H38B 109.5
H38A C38 H38B 109.5
C36 C38 H38C 109.5
H38A C38 H38C 109.5
H38B C38 H38C 109.5
C36 C39 H39A 109.5
C36 C39 H39B 109.5
H39A C39 H39B 109.5
C36 C39 H39C 109.5
H39A C39 H39C 109.5
H39B C39 H39C 109.5
C42 C40 C41 108.0(8)
C42 C40 C43 112.9(9)
C41 C40 C43 106.7(8)
C42 C40 C34 108.3(7)
C41 C40 C34 110.6(6)
C43 C40 C34 110.3(6)
C40 C41 H41A 109.5
C40 C41 H41B 109.5
H41A C41 H41B 109.5
C40 C41 H41C 109.5
H41A C41 H41C 109.5
H41B C41 H41C 109.5
C40 C42 H42A 109.5
C40 C42 H42B 109.5
H42A C42 H42B 109.5
C40 C42 H42C 109.5
H42A C42 H42C 109.5
H42B C42 H42C 109.5
C40 C43 H43A 109.5
C40 C43 H43B 109.5
H43A C43 H43B 109.5
C40 C43 H43C 109.5
H43A C43 H43C 109.5
H43B C43 H43C 109.5
N5 C44 C45 110.3(5)
N5 C44 H44 124.9
C45 C44 H44 124.9
C46 C45 C44 105.7(5)
C46 C45 H45 127.1
C44 C45 H45 127.1
N6 C46 C45 108.0(5)
N6 C46 H46 126.0
C45 C46 H46 126.0
C52 C47 C48 123.9(5)
C52 C47 N6 121.3(5)
C48 C47 N6 114.8(5)
C49 C48 C47 115.4(5)
C49 C48 Ir1 130.9(4)
C47 C48 Ir1 113.6(4)
C50 C49 C48 122.4(5)
C50 C49 H49 118.8
C48 C49 H49 118.8
C49 C50 C51 119.4(5)
C49 C50 C53 121.6(5)
C51 C50 C53 119.0(5)
C52 C51 C50 120.0(5)
C52 C51 C57 120.5(5)
C50 C51 C57 119.4(5)
C51 C52 C47 118.5(5)
C51 C52 H52 120.7
C47 C52 H52 120.7
C50 C53 C54 114.4(5)
C50 C53 H53A 108.7
C54 C53 H53A 108.7
C50 C53 H53B 108.7
C54 C53 H53B 108.7
H53A C53 H53B 107.6
C53 C54 C55 120.8(5)
C53 C54 H54A 107.1
C55 C54 H54A 107.1
C53 C54 H54B 107.1
C55 C54 H54B 107.1
H54A C54 H54B 106.8
C58 C55 C56 117.7(6)
C58 C55 C54 116.1(5)
C56 C55 C54 126.1(5)
C61 C56 C55 118.7(6)
C61 C56 C57 118.7(5)
C55 C56 C57 122.6(5)
C51 C57 C56 112.7(5)
C51 C57 H57A 109.1
C56 C57 H57A 109.1
C51 C57 H57B 109.1
C56 C57 H57B 109.1
H57A C57 H57B 107.8
C59 C58 C55 123.3(6)
C59 C58 H58 118.4
C55 C58 H58 118.4
C58 C59 C60 118.8(6)
C58 C59 H59 120.6
C60 C59 H59 120.6
C61 C60 C59 118.8(6)
C61 C60 N9 120.5(6)
C59 C60 N9 120.7(6)
C60 C61 C56 122.7(6)
C60 C61 H61 118.7
C56 C61 H61 118.7
C67 C62 C63 118.6(6)
C67 C62 N9 121.1(6)
C63 C62 N9 120.3(6)
C64 C63 C62 120.2(6)
C64 C63 H63 119.9
C62 C63 H63 119.9
C65 C64 C63 120.7(6)
C65 C64 H64 119.7
C63 C64 H64 119.7
C64 C65 O5 115.8(6)
C64 C65 C66 119.8(6)
O5 C65 C66 124.4(6)
C65 C66 C67 119.3(6)
C65 C66 H66 120.4
C67 C66 H66 120.4
C62 C67 C66 121.4(6)
C62 C67 H67 119.3
C66 C67 H67 119.3
O5 C68 H68A 109.5
O5 C68 H68B 109.5
H68A C68 H68B 109.5
O5 C68 H68C 109.5
H68A C68 H68C 109.5
H68B C68 H68C 109.5
C70 C69 C74 118.5(6)
C70 C69 N9 121.8(6)
C74 C69 N9 119.7(6)
C71 C70 C69 120.9(7)
C71 C70 H70 119.5
C69 C70 H70 119.5
C70 C71 C72 120.2(7)
C70 C71 H71 119.9
C72 C71 H71 119.9
O6 C72 C73 116.2(7)
O6 C72 C71 124.2(7)
C73 C72 C71 119.6(7)
C72 C73 C74 120.5(7)
C72 C73 H73 119.7
C74 C73 H73 119.7
C73 C74 C69 120.2(7)
C73 C74 H74 119.9
C69 C74 H74 119.9
O6 C75 H75A 109.5
O6 C75 H75B 109.5
H75A C75 H75B 109.5
O6 C75 H75C 109.5
H75A C75 H75C 109.5
H75B C75 H75C 109.5
N3 C76 C77 108.5(6)
N3 C76 H76 125.8
C77 C76 H76 125.8
C78 C77 C76 106.0(6)
C78 C77 H77 127.0
C76 C77 H77 127.0
N4 C78 C77 107.7(6)
N4 C78 H78 126.2
C77 C78 H78 126.2
C80 C79 C84 122.5(6)
C80 C79 N4 122.7(5)
C84 C79 N4 114.8(5)
C79 C80 C81 120.0(6)
C79 C80 H80 120.0
C81 C80 H80 120.0
C82 C81 C80 119.4(6)
C82 C81 C85 122.4(6)
C80 C81 C85 118.2(6)
C83 C82 C81 117.7(6)
C83 C82 C89 116.3(6)
C81 C82 C89 126.0(6)
C84 C83 C82 124.2(6)
C84 C83 H83 117.9
C82 C83 H83 117.9
C83 C84 C79 116.1(5)
C83 C84 Ir1 130.4(4)
C79 C84 Ir1 113.5(4)
C86 C85 C81 112.5(5)
C86 C85 H85A 109.1
C81 C85 H85A 109.1
C86 C85 H85B 109.1
C81 C85 H85B 109.1
H85A C85 H85B 107.8
C90 C86 C87 119.1(7)
C90 C86 C85 121.6(7)
C87 C86 C85 119.2(7)
C93 C87 C86 118.7(7)
C93 C87 C88 122.4(8)
C86 C87 C88 118.9(7)
C87 C88 C89 112.2(6)
C87 C88 H88A 109.2
C89 C88 H88A 109.2
C87 C88 H88B 109.2
C89 C88 H88B 109.2
H88A C88 H88B 107.9
C82 C89 C88 121.0(6)
C82 C89 H89A 107.1
C88 C89 H89A 107.1
C82 C89 H89B 107.1
C88 C89 H89B 107.1
H89A C89 H89B 106.8
C86 C90 C91 122.4(8)
C86 C90 H90 118.8
C91 C90 H90 118.8
C92 C91 C90 117.9(7)
C92 C91 N10 120.8(7)
C90 C91 N10 121.3(8)
C93 C92 C91 120.0(8)
C93 C92 H92 120.0
C91 C92 H92 120.0
C92 C93 C87 121.9(9)
C92 C93 H93 119.1
C87 C93 H93 119.1
C99 C94 C95 117.7(8)
C99 C94 N10 121.8(8)
C95 C94 N10 120.4(7)
C96 C95 C94 121.0(7)
C96 C95 H95 119.5
C94 C95 H95 119.5
C95 C96 C97 120.4(8)
C95 C96 H96 119.8
C97 C96 H96 119.8
O7 C97 C98 116.6(7)
O7 C97 C96 124.7(8)
C98 C97 C96 118.8(8)
C99 C98 C97 120.5(8)
C99 C98 H98 119.8
C97 C98 H98 119.8
C98 C99 C94 121.6(9)
C98 C99 H99 119.2
C94 C99 H99 119.2
O7 C100 H10A 109.5
O7 C100 H10B 109.5
H10A C100 H10B 109.5
O7 C100 H10C 109.5
H10A C100 H10C 109.5
H10B C100 H10C 109.5
C106 C101 C102 118.1(8)
C106 C101 N10 124.5(7)
C102 C101 N10 117.1(8)
C103 C102 C101 119.1(10)
C103 C102 H102 120.4
C101 C102 H102 120.4
C104 C103 C102 123.3(9)
C104 C103 H103 118.3
C102 C103 H103 118.3
C103 C104 O8 117.3(11)
C103 C104 C105 118.0(9)
O8 C104 C105 124.6(12)
C106 C105 C104 119.3(11)
C106 C105 H105 120.4
C104 C105 H105 120.4
C105 C106 C101 121.9(9)
C105 C106 H106 119.0
C101 C106 H106 119.0
O8 C107 H10D 109.5
O8 C107 H10E 109.5
H10D C107 H10E 109.5
O8 C107 H10F 109.5
H10D C107 H10F 109.5
H10E C107 H10F 109.5
C205 C206 H20L 109.5
C205 C206 H20M 109.5
H20L C206 H20M 109.5
C205 C206 H20N 109.5
H20L C206 H20N 109.5
H20M C206 H20N 109.5
C206 C205 C204 111.4(8)
C206 C205 H20J 109.3
C204 C205 H20J 109.3
C206 C205 H20K 109.3
C204 C205 H20K 109.3
H20J C205 H20K 108.0
C205 C204 C203 116.1(8)
C205 C204 H20H 108.3
C203 C204 H20H 108.3
C205 C204 H20I 108.3
C203 C204 H20I 108.3
H20H C204 H20I 107.4
C202 C203 C204 116.0(9)
C202 C203 H20F 108.3
C204 C203 H20F 108.3
C202 C203 H20G 108.3
C204 C203 H20G 108.3
H20F C203 H20G 107.4
C203 C202 C201 116.2(10)
C203 C202 H20D 108.2
C201 C202 H20D 108.2
C203 C202 H20E 108.2
C201 C202 H20E 108.2
H20D C202 H20E 107.4
C202 C201 H20A 109.5
C202 C201 H20B 109.5
H20A C201 H20B 109.5
C202 C201 H20C 109.5
H20A C201 H20C 109.5
H20B C201 H20C 109.5
C302 C301 H30A 109.5
C302 C301 H30B 109.5
H30A C301 H30B 109.5
C302 C301 H30C 109.5
H30A C301 H30C 109.5
H30B C301 H30C 109.5
C301 C302 C303 113.3
C301 C302 H30D 108.9
C303 C302 H30D 108.9
C301 C302 H30E 108.9
C303 C302 H30E 108.9
H30D C302 H30E 107.7
C304 C303 C302 113.7
C304 C303 H30F 108.8
C302 C303 H30F 108.8
C304 C303 H30G 108.8
C302 C303 H30G 108.8
H30F C303 H30G 107.7
C303 C304 C305 113.7
C303 C304 H30H 108.8
C305 C304 H30H 108.8
C303 C304 H30I 108.8
C305 C304 H30I 108.8
H30H C304 H30I 107.7
C306 C305 C304 113.3
C306 C305 H30J 108.9
C304 C305 H30J 108.9
C306 C305 H30K 108.9
C304 C305 H30K 108.9
H30J C305 H30K 107.7
C305 C306 H30L 109.5
C305 C306 H30M 109.5
H30L C306 H30M 109.5
C305 C306 H30N 109.5
H30L C306 H30N 109.5
H30M C306 H30N 109.5

loop_
_geom_bond_atom_site_label_1
_geom_bond_atom_site_label_2
_geom_bond_distance
Ir1 N3 2.012(5)
Ir1 N5 2.031(4)
Ir1 C48 2.032(6)
Ir1 C84 2.046(6)
Ir1 N1 2.128(5)
Ir1 N2 2.145(5)
O1 C27 1.205(7)
O2 C16 1.214(7)
O3 C22 1.209(7)
O4 C21 1.223(7)
O5 C65 1.388(8)
O5 C68 1.428(8)
O6 C72 1.373(8)
O6 C75 1.441(11)
O7 C97 1.363(10)
O7 C100 1.451(10)
O8 C104 1.366(11)
O8 C107 1.460(17)
N1 C1 1.335(7)
N1 C4 1.392(7)
N2 C9 1.324(7)
N2 C6 1.389(7)
N3 C76 1.334(8)
N3 N4 1.350(7)
N4 C78 1.355(8)
N4 C79 1.430(8)
N5 C44 1.346(7)
N5 N6 1.369(6)
N6 C46 1.347(7)
N6 C47 1.423(7)
N7 C16 1.408(8)
N7 C27 1.420(7)
N7 C13 1.459(8)
N8 C21 1.396(7)
N8 C22 1.418(8)
N8 C30 1.461(8)
N9 C60 1.422(8)
N9 C62 1.423(8)
N9 C69 1.431(8)
N10 C91 1.418(10)
N10 C94 1.423(11)
N10 C101 1.424(10)
C1 C2 1.417(8)
C1 H1 0.9300
C2 C3 1.362(9)
C2 H2 0.9300
C3 C4 1.442(8)
C3 H3 0.9300
C4 C5 1.398(8)
C5 C6 1.408(8)
C5 C10 1.487(8)
C6 C7 1.422(9)
C7 C8 1.389(9)
C7 H7 0.9300
C8 C9 1.405(9)
C8 H8 0.9300
C9 H9 0.9300
C10 C11 1.391(8)
C10 C15 1.395(8)
C11 C12 1.382(8)
C11 H11 0.9300
C12 C13 1.381(9)
C12 H12 0.9300
C13 C14 1.387(8)
C14 C15 1.389(9)
C14 H14 0.9300
C15 H15 0.9300
C16 C17 1.487(9)
C17 C18 1.376(8)
C17 C28 1.421(7)
C18 C19 1.405(9)
C18 H18 0.9300
C19 C20 1.384(8)
C19 H19 0.9300
C20 C29 1.410(8)
C20 C21 1.479(9)
C22 C23 1.475(8)
C23 C24 1.377(8)
C23 C29 1.409(8)
C24 C25 1.395(8)
C24 H24 0.9300
C25 C26 1.383(7)
C25 H25 0.9300
C26 C28 1.422(8)
C26 C27 1.481(8)
C28 C29 1.399(8)
C30 C35 1.384(9)
C30 C31 1.413(9)
C31 C32 1.407(10)
C31 C36 1.536(10)
C32 C33 1.369(10)
C32 H32 0.9300
C33 C34 1.385(10)
C33 H33 0.9300
C34 C35 1.392(9)
C34 C40 1.542(10)
C35 H35 0.9300
C36 C37 1.515(11)
C36 C38 1.529(10)
C36 C39 1.560(10)
C37 H37A 0.9600
C37 H37B 0.9600
C37 H37C 0.9600
C38 H38A 0.9600
C38 H38B 0.9600
C38 H38C 0.9600
C39 H39A 0.9600
C39 H39B 0.9600
C39 H39C 0.9600
C40 C42 1.505(12)
C40 C41 1.508(13)
C40 C43 1.519(11)
C41 H41A 0.9600
C41 H41B 0.9600
C41 H41C 0.9600
C42 H42A 0.9600
C42 H42B 0.9600
C42 H42C 0.9600
C43 H43A 0.9600
C43 H43B 0.9600
C43 H43C 0.9600
C44 C45 1.384(9)
C44 H44 0.9300
C45 C46 1.376(8)
C45 H45 0.9300
C46 H46 0.9300
C47 C52 1.389(8)
C47 C48 1.401(8)
C48 C49 1.397(7)
C49 C50 1.394(8)
C49 H49 0.9300
C50 C51 1.399(8)
C50 C53 1.504(7)
C51 C52 1.383(7)
C51 C57 1.514(8)
C52 H52 0.9300
C53 C54 1.509(9)
C53 H53A 0.9700
C53 H53B 0.9700
C54 C55 1.526(8)
C54 H54A 0.9700
C54 H54B 0.9700
C55 C58 1.385(9)
C55 C56 1.413(8)
C56 C61 1.387(8)
C56 C57 1.534(8)
C57 H57A 0.9700
C57 H57B 0.9700
C58 C59 1.377(9)
C58 H58 0.9300
C59 C60 1.395(9)
C59 H59 0.9300
C60 C61 1.379(9)
C61 H61 0.9300
C62 C67 1.385(9)
C62 C63 1.398(9)
C63 C64 1.388(9)
C63 H63 0.9300
C64 C65 1.381(9)
C64 H64 0.9300
C65 C66 1.391(9)
C66 C67 1.395(9)
C66 H66 0.9300
C67 H67 0.9300
C68 H68A 0.9600
C68 H68B 0.9600
C68 H68C 0.9600
C69 C70 1.391(10)
C69 C74 1.399(9)
C70 C71 1.379(9)
C70 H70 0.9300
C71 C72 1.384(10)
C71 H71 0.9300
C72 C73 1.380(11)
C73 C74 1.384(10)
C73 H73 0.9300
C74 H74 0.9300
C75 H75A 0.9600
C75 H75B 0.9600
C75 H75C 0.9600
C76 C77 1.413(9)
C76 H76 0.9300
C77 C78 1.368(10)
C77 H77 0.9300
C78 H78 0.9300
C79 C80 1.370(9)
C79 C84 1.386(8)
C80 C81 1.401(9)
C80 H80 0.9300
C81 C82 1.399(9)
C81 C85 1.542(9)
C82 C83 1.388(9)
C82 C89 1.527(9)
C83 C84 1.380(8)
C83 H83 0.9300
C85 C86 1.505(9)
C85 H85A 0.9700
C85 H85B 0.9700
C86 C90 1.392(10)
C86 C87 1.395(11)
C87 C93 1.391(11)
C87 C88 1.511(10)
C88 C89 1.535(10)
C88 H88A 0.9700
C88 H88B 0.9700
C89 H89A 0.9700
C89 H89B 0.9700
C90 C91 1.398(10)
C90 H90 0.9300
C91 C92 1.393(12)
C92 C93 1.390(12)
C92 H92 0.9300
C93 H93 0.9300
C94 C99 1.382(12)
C94 C95 1.400(11)
C95 C96 1.375(11)
C95 H95 0.9300
C96 C97 1.393(10)
C96 H96 0.9300
C97 C98 1.383(12)
C98 C99 1.377(13)
C98 H98 0.9300
C99 H99 0.9300
C100 H10A 0.9600
C100 H10B 0.9600
C100 H10C 0.9600
C101 C106 1.384(13)
C101 C102 1.410(11)
C102 C103 1.364(13)
C102 H102 0.9300
C103 C104 1.359(15)
C103 H103 0.9300
C104 C105 1.415(15)
C105 C106 1.373(12)
C105 H105 0.9300
C106 H106 0.9300
C107 H10D 0.9600
C107 H10E 0.9600
C107 H10F 0.9600
C206 C205 1.484(12)
C206 H20L 0.9600
C206 H20M 0.9600
C206 H20N 0.9600
C205 C204 1.509(12)
C205 H20J 0.9700
C205 H20K 0.9700
C204 C203 1.518(11)
C204 H20H 0.9700
C204 H20I 0.9700
C203 C202 1.485(14)
C203 H20F 0.9700
C203 H20G 0.9700
C202 C201 1.508(13)
C202 H20D 0.9700
C202 H20E 0.9700
C201 H20A 0.9600
C201 H20B 0.9600
C201 H20C 0.9600
C301 C302 1.5289
C301 H30A 0.9600
C301 H30B 0.9600
C301 H30C 0.9600
C302 C303 1.5308
C302 H30D 0.9700
C302 H30E 0.9700
C303 C304 1.5300
C303 H30F 0.9700
C303 H30G 0.9700
C304 C305 1.5308
C304 H30H 0.9700
C304 H30I 0.9700
C305 C306 1.5289
C305 H30J 0.9700
C305 H30K 0.9700
C306 H30L 0.9600
C306 H30M 0.9600
C306 H30N 0.9600

loop_
_geom_torsion_atom_site_label_1
_geom_torsion_atom_site_label_2
_geom_torsion_atom_site_label_3
_geom_torsion_atom_site_label_4
_geom_torsion
C76 N3 N4 C78 -1.3(7)
Ir1 N3 N4 C78 -176.1(4)
C76 N3 N4 C79 173.0(5)
Ir1 N3 N4 C79 -1.8(6)
C44 N5 N6 C46 0.3(6)
Ir1 N5 N6 C46 -161.7(4)
C44 N5 N6 C47 175.8(5)
Ir1 N5 N6 C47 13.8(6)
C4 N1 C1 C2 -0.4(7)
Ir1 N1 C1 C2 -179.5(4)
N1 C1 C2 C3 0.4(7)
C1 C2 C3 C4 -0.2(7)
C1 N1 C4 C5 -175.6(6)
Ir1 N1 C4 C5 3.6(8)
C1 N1 C4 C3 0.2(6)
Ir1 N1 C4 C3 179.4(4)
C2 C3 C4 N1 0.0(7)
C2 C3 C4 C5 175.7(6)
N1 C4 C5 C6 4.0(10)
C3 C4 C5 C6 -171.1(6)
N1 C4 C5 C10 -179.7(5)
C3 C4 C5 C10 5.2(9)
C9 N2 C6 C5 171.7(6)
Ir1 N2 C6 C5 -10.5(8)
C9 N2 C6 C7 -2.9(7)
Ir1 N2 C6 C7 174.8(4)
C4 C5 C6 N2 -0.2(10)
C10 C5 C6 N2 -176.5(5)
C4 C5 C6 C7 173.5(6)
C10 C5 C6 C7 -2.8(9)
N2 C6 C7 C8 2.9(7)
C5 C6 C7 C8 -171.7(6)
C6 C7 C8 C9 -1.7(7)
C6 N2 C9 C8 1.9(7)
Ir1 N2 C9 C8 -175.9(4)
C7 C8 C9 N2 -0.1(8)
C4 C5 C10 C11 86.0(7)
C6 C5 C10 C11 -97.2(7)
C4 C5 C10 C15 -94.8(7)
C6 C5 C10 C15 81.9(7)
C15 C10 C11 C12 -0.6(9)
C5 C10 C11 C12 178.5(5)
C10 C11 C12 C13 1.9(9)
C11 C12 C13 C14 -2.2(9)
C11 C12 C13 N7 -180.0(5)
C16 N7 C13 C12 117.5(6)
C27 N7 C13 C12 -60.6(8)
C16 N7 C13 C14 -60.3(8)
C27 N7 C13 C14 121.6(6)
C12 C13 C14 C15 1.2(9)
N7 C13 C14 C15 178.9(5)
C13 C14 C15 C10 0.2(9)
C11 C10 C15 C14 -0.4(9)
C5 C10 C15 C14 -179.6(6)
C27 N7 C16 O2 -176.1(6)
C13 N7 C16 O2 6.0(9)
C27 N7 C16 C17 4.9(9)
C13 N7 C16 C17 -173.0(5)
O2 C16 C17 C18 -3.1(9)
N7 C16 C17 C18 175.9(5)
O2 C16 C17 C28 179.1(6)
N7 C16 C17 C28 -1.9(8)
C28 C17 C18 C19 1.5(9)
C16 C17 C18 C19 -176.3(6)
C17 C18 C19 C20 -0.5(9)
C18 C19 C20 C29 -1.4(9)
C18 C19 C20 C21 178.6(6)
C22 N8 C21 O4 -176.2(6)
C30 N8 C21 O4 6.5(9)
C22 N8 C21 C20 1.3(9)
C30 N8 C21 C20 -175.9(5)
C19 C20 C21 O4 -3.3(9)
C29 C20 C21 O4 176.7(6)
C19 C20 C21 N8 179.2(5)
C29 C20 C21 N8 -0.8(8)
C21 N8 C22 O3 176.8(6)
C30 N8 C22 O3 -5.9(8)
C21 N8 C22 C23 -2.5(8)
C30 N8 C22 C23 174.8(5)
O3 C22 C23 C24 1.7(10)
N8 C22 C23 C24 -179.1(5)
O3 C22 C23 C29 -176.2(6)
N8 C22 C23 C29 3.1(8)
C29 C23 C24 C25 1.6(9)
C22 C23 C24 C25 -176.2(6)
C23 C24 C25 C26 0.3(9)
C24 C25 C26 C28 -2.5(9)
C24 C25 C26 C27 175.8(6)
C16 N7 C27 O1 177.0(6)
C13 N7 C27 O1 -5.1(8)
C16 N7 C27 C26 -3.2(8)
C13 N7 C27 C26 174.8(5)
C25 C26 C27 O1 0.1(9)
C28 C26 C27 O1 178.3(6)
C25 C26 C27 N7 -179.8(5)
C28 C26 C27 N7 -1.6(8)
C18 C17 C28 C29 -0.5(9)
C16 C17 C28 C29 177.2(5)
C18 C17 C28 C26 179.7(6)
C16 C17 C28 C26 -2.5(9)
C25 C26 C28 C29 2.8(9)
C27 C26 C28 C29 -175.4(5)
C25 C26 C28 C17 -177.5(6)
C27 C26 C28 C17 4.3(9)
C17 C28 C29 C23 179.4(5)
C26 C28 C29 C23 -0.9(9)
C17 C28 C29 C20 -1.3(9)
C26 C28 C29 C20 178.4(5)
C24 C23 C29 C28 -1.3(9)
C22 C23 C29 C28 176.6(5)
C24 C23 C29 C20 179.4(6)
C22 C23 C29 C20 -2.7(9)
C19 C20 C29 C28 2.3(9)
C21 C20 C29 C28 -177.7(5)
C19 C20 C29 C23 -178.4(6)
C21 C20 C29 C23 1.6(9)
C21 N8 C30 C35 101.8(6)
C22 N8 C30 C35 -75.6(7)
C21 N8 C30 C31 -77.8(7)
C22 N8 C30 C31 104.8(7)
C35 C30 C31 C32 -4.7(9)
N8 C30 C31 C32 174.8(6)
C35 C30 C31 C36 170.3(6)
N8 C30 C31 C36 -10.2(10)
C30 C31 C32 C33 3.5(10)
C36 C31 C32 C33 -172.2(7)
C31 C32 C33 C34 1.2(12)
C32 C33 C34 C35 -4.6(10)
C32 C33 C34 C40 178.7(7)
C31 C30 C35 C34 1.5(10)
N8 C30 C35 C34 -178.1(6)
C33 C34 C35 C30 3.2(10)
C40 C34 C35 C30 180.0(6)
C32 C31 C36 C37 168.4(7)
C30 C31 C36 C37 -6.5(11)
C32 C31 C36 C38 -68.5(8)
C30 C31 C36 C38 116.6(8)
C32 C31 C36 C39 49.5(9)
C30 C31 C36 C39 -125.4(8)
C33 C34 C40 C42 85.5(9)
C35 C34 C40 C42 -91.0(10)
C33 C34 C40 C41 -156.2(8)
C35 C34 C40 C41 27.2(10)
C33 C34 C40 C43 -38.5(11)
C35 C34 C40 C43 145.0(9)
N6 N5 C44 C45 0.0(7)
Ir1 N5 C44 C45 155.7(5)
N5 C44 C45 C46 -0.2(7)
N5 N6 C46 C45 -0.4(7)
C47 N6 C46 C45 -174.8(6)
C44 C45 C46 N6 0.4(7)
C46 N6 C47 C52 -13.1(10)
N5 N6 C47 C52 172.7(5)
C46 N6 C47 C48 168.3(6)
N5 N6 C47 C48 -5.8(7)
C52 C47 C48 C49 -3.1(9)
N6 C47 C48 C49 175.4(5)
C52 C47 C48 Ir1 176.5(5)
N6 C47 C48 Ir1 -5.0(7)
C47 C48 C49 C50 0.2(9)
Ir1 C48 C49 C50 -179.2(5)
C48 C49 C50 C51 4.5(9)
C48 C49 C50 C53 -176.7(6)
C49 C50 C51 C52 -6.5(9)
C53 C50 C51 C52 174.6(6)
C49 C50 C51 C57 172.9(6)
C53 C50 C51 C57 -5.9(9)
C50 C51 C52 C47 3.8(9)
C57 C51 C52 C47 -175.6(5)
C48 C47 C52 C51 1.1(9)
N6 C47 C52 C51 -177.3(5)
C49 C50 C53 C54 -106.3(7)
C51 C50 C53 C54 72.6(8)
C50 C53 C54 C55 -52.3(8)
C53 C54 C55 C58 176.6(6)
C53 C54 C55 C56 -0.9(9)
C58 C55 C56 C61 -2.9(8)
C54 C55 C56 C61 174.6(6)
C58 C55 C56 C57 177.9(5)
C54 C55 C56 C57 -4.7(9)
C52 C51 C57 C56 113.1(6)
C50 C51 C57 C56 -66.3(7)
C61 C56 C57 C51 -119.7(6)
C55 C56 C57 C51 59.5(7)
C56 C55 C58 C59 1.9(10)
C54 C55 C58 C59 -175.8(6)
C55 C58 C59 C60 -0.4(11)
C58 C59 C60 C61 0.0(10)
C58 C59 C60 N9 178.3(6)
C62 N9 C60 C61 -124.8(7)
C69 N9 C60 C61 45.8(9)
C62 N9 C60 C59 57.0(10)
C69 N9 C60 C59 -132.4(7)
C59 C60 C61 C56 -1.2(10)
N9 C60 C61 C56 -179.4(6)
C55 C56 C61 C60 2.6(9)
C57 C56 C61 C60 -178.1(5)
C60 N9 C62 C67 16.7(10)
C69 N9 C62 C67 -153.6(7)
C60 N9 C62 C63 -162.4(6)
C69 N9 C62 C63 27.4(10)
C67 C62 C63 C64 0.6(10)
N9 C62 C63 C64 179.6(6)
C62 C63 C64 C65 -2.9(11)
C63 C64 C65 O5 -177.4(6)
C63 C64 C65 C66 3.0(10)
C68 O5 C65 C64 174.3(6)
C68 O5 C65 C66 -6.1(10)
C64 C65 C66 C67 -0.8(10)
O5 C65 C66 C67 179.6(6)
C63 C62 C67 C66 1.6(10)
N9 C62 C67 C66 -177.5(6)
C65 C66 C67 C62 -1.5(10)
C60 N9 C69 C70 -114.1(7)
C62 N9 C69 C70 56.4(9)
C60 N9 C69 C74 64.5(9)
C62 N9 C69 C74 -125.0(7)
C74 C69 C70 C71 -1.7(10)
N9 C69 C70 C71 176.9(6)
C69 C70 C71 C72 -0.5(10)
C75 O6 C72 C73 -175.9(7)
C75 O6 C72 C71 4.3(10)
C70 C71 C72 O6 -178.2(6)
C70 C71 C72 C73 2.1(10)
O6 C72 C73 C74 178.7(6)
C71 C72 C73 C74 -1.5(10)
C72 C73 C74 C69 -0.7(11)
C70 C69 C74 C73 2.3(10)
N9 C69 C74 C73 -176.3(6)
N4 N3 C76 C77 1.4(7)
Ir1 N3 C76 C77 174.4(5)
N3 C76 C77 C78 -0.9(7)
N3 N4 C78 C77 0.8(7)
C79 N4 C78 C77 -172.2(6)
C76 C77 C78 N4 0.1(7)
N3 N4 C79 C80 -179.9(5)
C78 N4 C79 C80 -7.3(10)
N3 N4 C79 C84 -1.4(7)
C78 N4 C79 C84 171.2(6)
C84 C79 C80 C81 -3.3(9)
N4 C79 C80 C81 175.0(5)
C79 C80 C81 C82 1.8(9)
C79 C80 C81 C85 -177.3(6)
C80 C81 C82 C83 1.2(9)
C85 C81 C82 C83 -179.8(6)
C80 C81 C82 C89 -178.9(6)
C85 C81 C82 C89 0.2(10)
C81 C82 C83 C84 -3.0(9)
C89 C82 C83 C84 177.1(6)
C82 C83 C84 C79 1.6(9)
C82 C83 C84 Ir1 -179.2(5)
C80 C79 C84 C83 1.6(9)
N4 C79 C84 C83 -176.8(5)
C80 C79 C84 Ir1 -177.7(5)
N4 C79 C84 Ir1 3.8(6)
C82 C81 C85 C86 56.5(8)
C80 C81 C85 C86 -124.5(7)
C81 C85 C86 C90 107.4(7)
C81 C85 C86 C87 -70.2(8)
C90 C86 C87 C93 1.5(11)
C85 C86 C87 C93 179.2(7)
C90 C86 C87 C88 -179.4(6)
C85 C86 C87 C88 -1.8(10)
C93 C87 C88 C89 -109.7(9)
C86 C87 C88 C89 71.3(10)
C83 C82 C89 C88 178.6(6)
C81 C82 C89 C88 -1.4(11)
C87 C88 C89 C82 -54.5(10)
C87 C86 C90 C91 1.5(10)
C85 C86 C90 C91 -176.1(6)
C86 C90 C91 C92 -3.7(11)
C86 C90 C91 N10 179.2(7)
C94 N10 C91 C92 -171.3(8)
C101 N10 C91 C92 33.4(11)
C94 N10 C91 C90 5.7(11)
C101 N10 C91 C90 -149.5(7)
C90 C91 C92 C93 2.9(13)
N10 C91 C92 C93 -179.9(8)
C91 C92 C93 C87 0.0(14)
C86 C87 C93 C92 -2.2(13)
C88 C87 C93 C92 178.7(8)
C91 N10 C94 C99 66.3(10)
C101 N10 C94 C99 -137.8(8)
C91 N10 C94 C95 -112.3(8)
C101 N10 C94 C95 43.7(10)
C99 C94 C95 C96 -0.1(11)
N10 C94 C95 C96 178.5(7)
C94 C95 C96 C97 -2.2(11)
C100 O7 C97 C98 171.9(7)
C100 O7 C97 C96 -7.5(10)
C95 C96 C97 O7 -177.7(7)
C95 C96 C97 C98 2.9(11)
O7 C97 C98 C99 179.3(7)
C96 C97 C98 C99 -1.3(12)
C97 C98 C99 C94 -1.1(13)
C95 C94 C99 C98 1.8(12)
N10 C94 C99 C98 -176.8(7)
C91 N10 C101 C106 43.1(11)
C94 N10 C101 C106 -113.0(10)
C91 N10 C101 C102 -143.0(7)
C94 N10 C101 C102 60.9(9)
C106 C101 C102 C103 -0.7(12)
N10 C101 C102 C103 -175.0(7)
C101 C102 C103 C104 2.5(13)
C102 C103 C104 O8 178.3(7)
C102 C103 C104 C105 -5.0(14)
C107 O8 C104 C103 -177.8(10)
C107 O8 C104 C105 5.7(15)
C103 C104 C105 C106 5.7(14)
O8 C104 C105 C106 -177.8(9)
C104 C105 C106 C101 -4.2(16)
C102 C101 C106 C105 1.7(14)
N10 C101 C106 C105 175.5(9)
C206 C205 C204 C203 176.3(8)
C205 C204 C203 C202 -178.1(9)
C204 C203 C202 C201 179.7(9)
C301 C302 C303 C304 180.0
C302 C303 C304 C305 -180.0
C303 C304 C305 C306 180.0
